data_7127770
loop_
_publ_author_name
'Wang, Jingjing'
'Liu, Xue'
'Wu, Ziyan'
'Li, Feng'
'Zhang, Ming-Liang'
'Mi, Yiman'
'Wei, Junhao'
'Zhou, Yao'
'Liu, Lantao'

_publ_section_title
;
 Ag-Catalyzed ring-opening of tertiary cycloalkanols for C-H
 functionalization of cyclic aldimines.
;
_journal_issue 12
_journal_name_full 'Chemical communications (Cambridge, England)'
_journal_page_first 1506
_journal_page_last 1509
_journal_paper_doi 10.1039/d0cc07181a
_journal_volume 57
_journal_year 2021
_chemical_formula_sum 'C17 H15 N O4 S'
_chemical_formula_weight 329.36
_space_group_IT_number 2
_space_group_name_Hall '-P 1'
_space_group_name_H-M_alt 'P -1'
_symmetry_cell_setting triclinic
_symmetry_space_group_name_H-M 'P -1'
_atom_sites_solution_hydrogens geom
_atom_sites_solution_primary direct
_atom_sites_solution_secondary difmap
_audit_creation_method SHELXL-97
_audit_update_record
;
2019-10-24 deposited with the CCDC.	2021-01-04 downloaded from the CCDC.
;
_cell_angle_alpha 102.410(4)
_cell_angle_beta 91.559(5)
_cell_angle_gamma 99.457(5)
_cell_formula_units_Z 2
_cell_length_a 5.8457(8)
_cell_length_b 8.1317(9)
_cell_length_c 16.630(2)
_cell_measurement_reflns_used 6235
_cell_measurement_temperature 298(2)
_cell_measurement_theta_max 27.44
_cell_measurement_theta_min 3.13
_cell_volume 759.95(16)
_computing_cell_refinement 'Bruker SAINT'
_computing_data_collection 'Bruker APEX2'
_computing_data_reduction 'Bruker SAINT'
_computing_molecular_graphics 'Bruker SHELXTL'
_computing_publication_material 'Bruker SHELXTL'
_computing_structure_refinement 'SHELXL-97 (Sheldrick, 1997)'
_computing_structure_solution 'SHELXS-97 (Sheldrick, 1990)'
_diffrn_ambient_temperature 298(2)
_diffrn_measured_fraction_theta_full 0.989
_diffrn_measured_fraction_theta_max 0.989
_diffrn_measurement_device_type 'Bruker APEX-II CCD'
_diffrn_measurement_method '\f and \w scans'
_diffrn_radiation_monochromator graphite
_diffrn_radiation_source 'fine-focus sealed tube'
_diffrn_radiation_type MoK\a
_diffrn_radiation_wavelength 0.71073
_diffrn_reflns_av_R_equivalents 0.0226
_diffrn_reflns_av_sigmaI/netI 0.0175
_diffrn_reflns_limit_h_max 6
_diffrn_reflns_limit_h_min -6
_diffrn_reflns_limit_k_max 9
_diffrn_reflns_limit_k_min -9
_diffrn_reflns_limit_l_max 19
_diffrn_reflns_limit_l_min -19
_diffrn_reflns_number 11510
_diffrn_reflns_theta_full 25.00
_diffrn_reflns_theta_max 25.00
_diffrn_reflns_theta_min 3.13
_diffrn_standards_number 0
_exptl_absorpt_coefficient_mu 0.233
_exptl_absorpt_correction_T_max 0.7456
_exptl_absorpt_correction_T_min 0.6818
_exptl_absorpt_correction_type multi-scan
_exptl_absorpt_process_details 'SADABS (Sheldrick,1996)'
_exptl_crystal_colour color
_exptl_crystal_density_diffrn 1.439
_exptl_crystal_density_method 'not measured'
_exptl_crystal_description block
_exptl_crystal_F_000 344
_exptl_crystal_size_max 0.32
_exptl_crystal_size_mid 0.21
_exptl_crystal_size_min 0.12
_refine_diff_density_max 0.175
_refine_diff_density_min -0.310
_refine_diff_density_rms 0.031
_refine_ls_extinction_method none
_refine_ls_goodness_of_fit_ref 1.044
_refine_ls_hydrogen_treatment mixed
_refine_ls_matrix_type full
_refine_ls_number_parameters 208
_refine_ls_number_reflns 2641
_refine_ls_number_restraints 0
_refine_ls_restrained_S_all 1.044
_refine_ls_R_factor_all 0.0426
_refine_ls_R_factor_gt 0.0342
_refine_ls_shift/su_max 0.001
_refine_ls_shift/su_mean 0.000
_refine_ls_structure_factor_coef Fsqd
_refine_ls_weighting_details 'calc w=1/[\s^2^(Fo^2^)+(0.0466P)^2^+0.2215P] where P=(Fo^2^+2Fc^2^)/3'
_refine_ls_weighting_scheme calc
_refine_ls_wR_factor_gt 0.0904
_refine_ls_wR_factor_ref 0.0947
_reflns_number_gt 2284
_reflns_number_total 2641
_reflns_threshold_expression >2sigma(I)
_cod_data_source_file d0cc07181a2.cif
_cod_data_source_block 1
_cod_depositor_comments
;
The following automatic conversions were performed:

data item '_symmetry_cell_setting' value 'Triclinic' was changed to
'triclinic' in accordance with the
/home/data/users/saulius/crontab/automatic-downloads/rss-feeds/RSC/lib/dictionaries/cif_core.dic
dictionary named 'cif_core.dic' version 2.4.2 last updated on
2011-04-26.

Automatic conversion script
Id: cif_fix_values 7556 2019-12-06 15:28:31Z antanas 

 Adding full bibliography for 7127770--7127771.cif.
;
_cod_original_sg_symbol_H-M P-1
_cod_database_code 7127770

loop_
_symmetry_equiv_pos_as_xyz
'x, y, z'
'-x, -y, -z'

loop_
_atom_site_label
_atom_site_type_symbol
_atom_site_fract_x
_atom_site_fract_y
_atom_site_fract_z
_atom_site_U_iso_or_equiv
_atom_site_adp_type
_atom_site_occupancy
_atom_site_symmetry_multiplicity
_atom_site_calc_flag
_atom_site_refinement_flags
_atom_site_disorder_assembly
_atom_site_disorder_group
S1 S 0.56302(8) 0.27993(5) 0.84674(3) 0.05064(17) Uani 1 1 d . . .
N1 N 0.4541(3) 0.38390(17) 0.78656(8) 0.0475(4) Uani 1 1 d . . .
O1 O -0.2039(2) 0.3707(2) 0.60118(10) 0.0789(5) Uani 1 1 d . . .
O3 O 0.5598(3) 0.11013(17) 0.80343(10) 0.0795(5) Uani 1 1 d . . .
O4 O 0.4589(2) 0.30832(18) 0.92313(8) 0.0649(4) Uani 1 1 d . . .
O5 O 0.8318(2) 0.36070(15) 0.86222(8) 0.0561(3) Uani 1 1 d . . .
C1 C -0.0683(4) -0.0099(3) 0.33663(13) 0.0625(5) Uani 1 1 d . . .
H1 H -0.0796 -0.0883 0.2863 0.075 Uiso 1 1 calc R . .
C2 C 0.1401(4) 0.0907(2) 0.36653(12) 0.0577(5) Uani 1 1 d . . .
H13 H 0.2708 0.0802 0.3365 0.069 Uiso 1 1 calc R . .
C3 C 0.1584(3) 0.2078(2) 0.44101(11) 0.0507(4) Uani 1 1 d . . .
H14 H 0.3011 0.2761 0.4606 0.061 Uiso 1 1 calc R . .
C4 C -0.0350(3) 0.2245(2) 0.48686(10) 0.0435(4) Uani 1 1 d . . .
C5 C -0.0248(3) 0.3458(2) 0.56828(12) 0.0477(4) Uani 1 1 d . . .
C6 C 0.2079(3) 0.4360(2) 0.60968(10) 0.0447(4) Uani 1 1 d . . .
H5 H 0.3030 0.3512 0.6150 0.054 Uiso 1 1 calc R . .
H4 H 0.2851 0.5066 0.5749 0.054 Uiso 1 1 calc R . .
C7 C 0.1917(3) 0.5464(2) 0.69365(11) 0.0511(4) Uani 1 1 d . . .
H12 H 0.1117 0.4759 0.7280 0.061 Uiso 1 1 calc R . .
H6 H 0.0983 0.6320 0.6881 0.061 Uiso 1 1 calc R . .
C8 C 0.4249(3) 0.6363(2) 0.73707(11) 0.0504(4) Uani 1 1 d . . .
H7 H 0.5291 0.6630 0.6955 0.060 Uiso 1 1 calc R . .
H8 H 0.4030 0.7440 0.7718 0.060 Uiso 1 1 calc R . .
C9 C 0.5435(3) 0.5418(2) 0.78937(9) 0.0414(4) Uani 1 1 d . . .
C10 C 0.7536(3) 0.6308(2) 0.84045(9) 0.0423(4) Uani 1 1 d . . .
C11 C 0.8916(3) 0.5389(2) 0.87667(10) 0.0454(4) Uani 1 1 d . . .
C12 C 1.0967(3) 0.6130(3) 0.92231(11) 0.0558(5) Uani 1 1 d . . .
H9 H 1.1850 0.5474 0.9453 0.067 Uiso 1 1 calc R . .
C13 C 1.1679(4) 0.7866(3) 0.93303(12) 0.0642(5) Uani 1 1 d . . .
H2 H 1.3059 0.8393 0.9637 0.077 Uiso 1 1 calc R . .
C14 C -0.2616(4) 0.0049(3) 0.38125(14) 0.0654(5) Uani 1 1 d . . .
H3 H -0.4037 -0.0635 0.3611 0.078 Uiso 1 1 calc R . .
C15 C -0.2450(3) 0.1207(2) 0.45556(13) 0.0550(5) Uani 1 1 d . . .
H15 H -0.3764 0.1296 0.4854 0.066 Uiso 1 1 calc R . .
C16 C 1.0359(4) 0.8835(3) 0.89855(13) 0.0653(5) Uani 1 1 d . . .
H11 H 1.0852 1.0008 0.9064 0.078 Uiso 1 1 calc R . .
C17 C 0.8318(3) 0.8070(2) 0.85265(11) 0.0544(5) Uani 1 1 d . . .
H10 H 0.7450 0.8732 0.8295 0.065 Uiso 1 1 calc R . .

loop_
_atom_site_aniso_label
_atom_site_aniso_U_11
_atom_site_aniso_U_22
_atom_site_aniso_U_33
_atom_site_aniso_U_23
_atom_site_aniso_U_13
_atom_site_aniso_U_12
S1 0.0653(3) 0.0362(2) 0.0531(3) 0.01317(18) -0.0063(2) 0.01404(19)
N1 0.0583(9) 0.0405(8) 0.0457(8) 0.0111(6) -0.0037(6) 0.0135(6)
O1 0.0424(8) 0.0903(11) 0.0981(12) 0.0026(9) 0.0151(7) 0.0168(7)
O3 0.1138(13) 0.0387(7) 0.0846(10) 0.0049(7) -0.0236(9) 0.0258(8)
O4 0.0711(9) 0.0710(9) 0.0614(8) 0.0314(7) 0.0047(7) 0.0154(7)
O5 0.0574(8) 0.0489(7) 0.0689(8) 0.0195(6) -0.0010(6) 0.0216(6)
C1 0.0763(14) 0.0534(11) 0.0573(11) 0.0171(9) -0.0099(10) 0.0064(10)
C2 0.0630(12) 0.0586(11) 0.0553(11) 0.0199(9) 0.0093(9) 0.0114(9)
C3 0.0406(9) 0.0540(10) 0.0594(11) 0.0211(8) 0.0020(8) 0.0031(7)
C4 0.0366(8) 0.0456(9) 0.0548(10) 0.0253(8) -0.0022(7) 0.0078(7)
C5 0.0370(9) 0.0502(10) 0.0629(11) 0.0237(8) 0.0058(8) 0.0126(7)
C6 0.0399(9) 0.0501(9) 0.0489(9) 0.0175(8) 0.0042(7) 0.0130(7)
C7 0.0540(11) 0.0574(11) 0.0518(10) 0.0205(8) 0.0056(8) 0.0265(8)
C8 0.0658(11) 0.0445(9) 0.0448(9) 0.0154(7) -0.0021(8) 0.0152(8)
C9 0.0522(10) 0.0393(9) 0.0358(8) 0.0082(6) 0.0064(7) 0.0168(7)
C10 0.0516(10) 0.0418(9) 0.0356(8) 0.0083(7) 0.0057(7) 0.0144(7)
C11 0.0517(10) 0.0469(9) 0.0411(9) 0.0115(7) 0.0083(7) 0.0155(7)
C12 0.0498(10) 0.0740(13) 0.0471(10) 0.0175(9) 0.0027(8) 0.0158(9)
C13 0.0581(12) 0.0752(14) 0.0525(11) 0.0100(10) -0.0028(9) -0.0015(10)
C14 0.0558(12) 0.0588(12) 0.0778(14) 0.0201(10) -0.0201(10) -0.0033(9)
C15 0.0382(9) 0.0575(11) 0.0737(13) 0.0270(10) -0.0027(8) 0.0054(8)
C16 0.0792(14) 0.0510(11) 0.0578(11) 0.0063(9) -0.0003(10) -0.0031(10)
C17 0.0708(12) 0.0437(9) 0.0492(10) 0.0096(8) 0.0006(9) 0.0131(9)

loop_
_atom_type_symbol
_atom_type_description
_atom_type_scat_dispersion_real
_atom_type_scat_dispersion_imag
_atom_type_scat_source
C C 0.0033 0.0016 'International Tables Vol C Tables 4.2.6.8 and 6.1.1.4'
H H 0.0000 0.0000 'International Tables Vol C Tables 4.2.6.8 and 6.1.1.4'
O O 0.0106 0.0060 'International Tables Vol C Tables 4.2.6.8 and 6.1.1.4'
N N 0.0061 0.0033 'International Tables Vol C Tables 4.2.6.8 and 6.1.1.4'
S S 0.1246 0.1234 'International Tables Vol C Tables 4.2.6.8 and 6.1.1.4'

loop_
_geom_angle_atom_site_label_1
_geom_angle_atom_site_label_2
_geom_angle_atom_site_label_3
_geom_angle
_geom_angle_site_symmetry_1
_geom_angle_site_symmetry_3
_geom_angle_publ_flag
O3 S1 O4 118.72(10) . . ?
O3 S1 O5 104.29(9) . . ?
O4 S1 O5 108.49(8) . . ?
O3 S1 N1 109.31(8) . . ?
O4 S1 N1 109.25(8) . . ?
O5 S1 N1 105.99(7) . . ?
C9 N1 S1 120.06(12) . . ?
C11 O5 S1 117.38(10) . . ?
C2 C1 C14 119.8(2) . . ?
C2 C1 H1 120.1 . . ?
C14 C1 H1 120.1 . . ?
C1 C2 C3 120.55(19) . . ?
C1 C2 H13 119.7 . . ?
C3 C2 H13 119.7 . . ?
C2 C3 C4 120.40(17) . . ?
C2 C3 H14 119.8 . . ?
C4 C3 H14 119.8 . . ?
C3 C4 C15 118.17(17) . . ?
C3 C4 C5 122.80(16) . . ?
C15 C4 C5 119.03(16) . . ?
O1 C5 C4 120.04(17) . . ?
O1 C5 C6 120.57(17) . . ?
C4 C5 C6 119.38(14) . . ?
C7 C6 C5 113.39(14) . . ?
C7 C6 H5 108.9 . . ?
C5 C6 H5 108.9 . . ?
C7 C6 H4 108.9 . . ?
C5 C6 H4 108.9 . . ?
H5 C6 H4 107.7 . . ?
C6 C7 C8 114.22(14) . . ?
C6 C7 H12 108.7 . . ?
C8 C7 H12 108.7 . . ?
C6 C7 H6 108.7 . . ?
C8 C7 H6 108.7 . . ?
H12 C7 H6 107.6 . . ?
C9 C8 C7 117.05(15) . . ?
C9 C8 H7 108.0 . . ?
C7 C8 H7 108.0 . . ?
C9 C8 H8 108.0 . . ?
C7 C8 H8 108.0 . . ?
H7 C8 H8 107.3 . . ?
N1 C9 C10 123.05(14) . . ?
N1 C9 C8 117.89(15) . . ?
C10 C9 C8 119.06(14) . . ?
C11 C10 C17 116.81(16) . . ?
C11 C10 C9 120.09(15) . . ?
C17 C10 C9 123.04(15) . . ?
C12 C11 C10 123.19(17) . . ?
C12 C11 O5 116.95(15) . . ?
C10 C11 O5 119.70(15) . . ?
C13 C12 C11 118.34(18) . . ?
C13 C12 H9 120.8 . . ?
C11 C12 H9 120.8 . . ?
C12 C13 C16 120.55(19) . . ?
C12 C13 H2 119.7 . . ?
C16 C13 H2 119.7 . . ?
C15 C14 C1 120.08(18) . . ?
C15 C14 H3 120.0 . . ?
C1 C14 H3 120.0 . . ?
C14 C15 C4 121.01(18) . . ?
C14 C15 H15 119.5 . . ?
C4 C15 H15 119.5 . . ?
C17 C16 C13 120.32(19) . . ?
C17 C16 H11 119.8 . . ?
C13 C16 H11 119.8 . . ?
C16 C17 C10 120.78(18) . . ?
C16 C17 H10 119.6 . . ?
C10 C17 H10 119.6 . . ?

loop_
_geom_bond_atom_site_label_1
_geom_bond_atom_site_label_2
_geom_bond_distance
_geom_bond_site_symmetry_2
_geom_bond_publ_flag
S1 O3 1.4103(14) . ?
S1 O4 1.4141(14) . ?
S1 O5 1.5913(14) . ?
S1 N1 1.6208(14) . ?
N1 C9 1.295(2) . ?
O1 C5 1.221(2) . ?
O5 C11 1.400(2) . ?
C1 C2 1.366(3) . ?
C1 C14 1.376(3) . ?
C1 H1 0.9300 . ?
C2 C3 1.380(3) . ?
C2 H13 0.9300 . ?
C3 C4 1.390(2) . ?
C3 H14 0.9300 . ?
C4 C15 1.387(2) . ?
C4 C5 1.487(3) . ?
C5 C6 1.506(2) . ?
C6 C7 1.504(2) . ?
C6 H5 0.9700 . ?
C6 H4 0.9700 . ?
C7 C8 1.519(3) . ?
C7 H12 0.9700 . ?
C7 H6 0.9700 . ?
C8 C9 1.502(2) . ?
C8 H7 0.9700 . ?
C8 H8 0.9700 . ?
C9 C10 1.463(2) . ?
C10 C11 1.392(2) . ?
C10 C17 1.399(2) . ?
C11 C12 1.376(3) . ?
C12 C13 1.375(3) . ?
C12 H9 0.9300 . ?
C13 C16 1.384(3) . ?
C13 H2 0.9300 . ?
C14 C15 1.373(3) . ?
C14 H3 0.9300 . ?
C15 H15 0.9300 . ?
C16 C17 1.377(3) . ?
C16 H11 0.9300 . ?
C17 H10 0.9300 . ?

loop_
_geom_torsion_atom_site_label_1
_geom_torsion_atom_site_label_2
_geom_torsion_atom_site_label_3
_geom_torsion_atom_site_label_4
_geom_torsion
_geom_torsion_site_symmetry_1
_geom_torsion_site_symmetry_2
_geom_torsion_site_symmetry_3
_geom_torsion_site_symmetry_4
_geom_torsion_publ_flag
O3 S1 N1 C9 -141.59(15) . . . . ?
O4 S1 N1 C9 86.99(15) . . . . ?
O5 S1 N1 C9 -29.72(15) . . . . ?
O3 S1 O5 C11 157.56(12) . . . . ?
O4 S1 O5 C11 -75.00(13) . . . . ?
N1 S1 O5 C11 42.22(13) . . . . ?
C14 C1 C2 C3 -0.3(3) . . . . ?
C1 C2 C3 C4 0.3(3) . . . . ?
C2 C3 C4 C15 -0.1(3) . . . . ?
C2 C3 C4 C5 178.69(16) . . . . ?
C3 C4 C5 O1 170.93(17) . . . . ?
C15 C4 C5 O1 -10.3(3) . . . . ?
C3 C4 C5 C6 -9.5(2) . . . . ?
C15 C4 C5 C6 169.26(15) . . . . ?
O1 C5 C6 C7 3.0(2) . . . . ?
C4 C5 C6 C7 -176.61(14) . . . . ?
C5 C6 C7 C8 179.04(14) . . . . ?
C6 C7 C8 C9 -88.81(19) . . . . ?
S1 N1 C9 C10 5.0(2) . . . . ?
S1 N1 C9 C8 -175.39(12) . . . . ?
C7 C8 C9 N1 7.9(2) . . . . ?
C7 C8 C9 C10 -172.48(14) . . . . ?
N1 C9 C10 C11 12.2(2) . . . . ?
C8 C9 C10 C11 -167.47(14) . . . . ?
N1 C9 C10 C17 -170.70(16) . . . . ?
C8 C9 C10 C17 9.7(2) . . . . ?
C17 C10 C11 C12 -0.3(2) . . . . ?
C9 C10 C11 C12 176.98(15) . . . . ?
C17 C10 C11 O5 -175.63(15) . . . . ?
C9 C10 C11 O5 1.7(2) . . . . ?
S1 O5 C11 C12 153.60(13) . . . . ?
S1 O5 C11 C10 -30.81(19) . . . . ?
C10 C11 C12 C13 0.4(3) . . . . ?
O5 C11 C12 C13 175.83(16) . . . . ?
C11 C12 C13 C16 -0.1(3) . . . . ?
C2 C1 C14 C15 0.0(3) . . . . ?
C1 C14 C15 C4 0.2(3) . . . . ?
C3 C4 C15 C14 -0.2(3) . . . . ?
C5 C4 C15 C14 -178.97(16) . . . . ?
C12 C13 C16 C17 -0.3(3) . . . . ?
C13 C16 C17 C10 0.4(3) . . . . ?
C11 C10 C17 C16 -0.1(3) . . . . ?
C9 C10 C17 C16 -177.31(17) . . . . ?
